data_2000024
loop_
_publ_author_name
'Song Jin'
'D. Venkataraman'
'Francis J. DiSalvo'

_publ_contact_author
; 
Prof. Francis J. DiSalvo 
Department of Chemistry and Chemical Biology 
Cornell University 
Ithaca, NY 14853 
;
_publ_contact_author_email fjd3@cornell.edu
_publ_contact_author_fax 607-255-4137
_publ_contact_author_phone 607-255-7238
_publ_section_title
;
Ligand Substitution Reactions of W6S8L6 with Tricyclohexylphosphine (L =
4-tert-Butylpyridine or n-Butylamine): 31P NMR and Structural Studies of
W6S8(PCy3)n(4-tert-butylpyridine)6-n (0 < n <= 6) Complexes
;
_journal_name_full 'Inorganic Chemistry'
_journal_page_first 2747
_journal_page_last 2757
_journal_paper_doi 10.1021/ic991426l
_journal_volume 39
_journal_year 2000
_chemical_formula_sum 'C24 H66 N6 S8 W6'
_space_group_IT_number 12
_symmetry_cell_setting monoclinic
_symmetry_space_group_name_Hall '-C 2y'
_symmetry_space_group_name_H-M 'C 1 2/m 1'
_atom_sites_solution_hydrogens geom
_atom_sites_solution_primary direct
_atom_sites_solution_secondary difmap
_cell_angle_alpha 90
_cell_angle_beta 105.171(2)
_cell_angle_gamma 90
_cell_formula_units_Z 2
_cell_length_a 10.0667(11)
_cell_length_b 17.699(2)
_cell_length_c 14.374(2)
_cell_volume 2471.769
_computing_cell_refinement 'BRUKER SAINT'
_computing_data_collection 'BRUKER SMART'
_computing_data_reduction SHELXTL
_computing_molecular_graphics SHELXTL
_computing_publication_material SHELXTL
_computing_structure_refinement 'SHELXL-93 (Sheldrick, 1993)'
_computing_structure_solution 'SHELXS-86 (Sheldrick, 1990)'
_diffrn_ambient_temperature 298(2)
_diffrn_measurement_device 'Siemens SMART CCD Diffractometer'
_diffrn_measurement_method '\w scans'
_diffrn_radiation_monochromator graphite
_diffrn_radiation_source 'fine-focus sealed tube'
_diffrn_radiation_type MoK\a
_diffrn_radiation_wavelength 0.71073
_diffrn_reflns_av_R_equivalents 0.1166
_diffrn_reflns_av_sigmaI/netI 0.1367
_diffrn_reflns_limit_h_max 11
_diffrn_reflns_limit_h_min -10
_diffrn_reflns_limit_k_max 18
_diffrn_reflns_limit_k_min -19
_diffrn_reflns_limit_l_max 15
_diffrn_reflns_limit_l_min -15
_diffrn_reflns_number 5274
_diffrn_reflns_theta_max 23.28
_diffrn_reflns_theta_min 1.47
_exptl_absorpt_coefficient_mu 14.264
_exptl_absorpt_correction_T_max 0.9279
_exptl_absorpt_correction_T_min 0.4047
_exptl_absorpt_correction_type psi-scan
_exptl_absorpt_process_details
;
SADABS
;
_exptl_crystal_colour 'dark red'
_exptl_crystal_density_diffrn 2.416
_exptl_crystal_description blocks
_exptl_crystal_F_000 1648
_exptl_crystal_preparation acetonitrile
_exptl_crystal_size_max 0.1
_exptl_crystal_size_mid 0.1
_exptl_crystal_size_min 0.05
_refine_diff_density_max 2.541
_refine_diff_density_min -2.826
_refine_diff_density_rms 0.604
_refine_ls_extinction_coef ?
_refine_ls_extinction_method none
_refine_ls_goodness_of_fit_all 1.092
_refine_ls_goodness_of_fit_obs 1.211
_refine_ls_hydrogen_treatment mixed
_refine_ls_matrix_type full
_refine_ls_number_parameters 72
_refine_ls_number_reflns 1831
_refine_ls_number_restraints 8
_refine_ls_restrained_S_all 1.089
_refine_ls_restrained_S_obs 1.206
_refine_ls_R_factor_all 0.1540
_refine_ls_R_factor_gt 0.0768
_refine_ls_R_factor_obs 0.0768
_refine_ls_shift/esd_max -0.003
_refine_ls_shift/esd_mean 0.001
_refine_ls_structure_factor_coef Fsqd
_refine_ls_weighting_details 'w=1/[\s^2^(Fo^2^)+(0.1180P)^2^+0.0000P] where P=(Fo^2^+2Fc^2^)/3'
_refine_ls_weighting_scheme calc
_refine_ls_wR_factor_all 0.2482
_refine_ls_wR_factor_gt 0.0768
_refine_ls_wR_factor_obs 0.2022
_reflns_number_observed 998
_reflns_number_total 1831
_reflns_observed_criterion >2sigma(I)
_cod_depositor_comments
;
The following automatic conversions were performed:

'_refine_ls_weighting_scheme' value 'calc
w=1/[\s^2^(Fo^2^)+(0.1180P)^2^+0.0000P] where P=(Fo^2^+2Fc^2^)/3' was
changed to 'calc'. New tag '_refine_ls_weighting_details' was
created. The value of the new tag was set to
'w=1/[\s^2^(Fo^2^)+(0.1180P)^2^+0.0000P] where P=(Fo^2^+2Fc^2^)/3'.

Automatic conversion script
Id: cif_fix_values 3143 2015-03-26 13:38:13Z robertas 
;
_cod_original_sg_symbol_H-M 'C 2/m'
_cod_database_code 2000024

loop_
_symmetry_equiv_pos_site_id
_symmetry_equiv_pos_as_xyz
1 x,y,z
2 1/2+x,1/2+y,z
3 x,-y,z
4 1/2+x,1/2-y,z
5 -x,-y,-z
6 -1/2-x,-1/2-y,-z
7 -x,y,-z
8 -1/2-x,-1/2+y,-z

loop_
_atom_site_aniso_label
_atom_site_aniso_U_11
_atom_site_aniso_U_22
_atom_site_aniso_U_33
_atom_site_aniso_U_23
_atom_site_aniso_U_13
_atom_site_aniso_U_12
W1 0.0293(12) 0.0473(14) 0.0444(14) 0.000 0.0085(10) 0.000
W2 0.0349(9) 0.0435(10) 0.0486(10) -0.0051(8) 0.0131(7) -0.0004(7)
S1 0.037(7) 0.048(8) 0.057(9) 0.000 0.019(7) 0.000
S2 0.060(9) 0.070(10) 0.051(9) 0.000 0.015(8) 0.000
S3 0.052(6) 0.054(7) 0.067(7) -0.018(5) 0.018(6) -0.019(5)

loop_
_atom_site_label
_atom_site_type_symbol
_atom_site_fract_x
_atom_site_fract_y
_atom_site_fract_z
_atom_site_U_iso_or_equiv
_atom_site_thermal_displace_type
_atom_site_occupancy
_atom_site_calc_flag
_atom_site_refinement_flags
_atom_site_disorder_group
W1 W -0.8170(2) 0.5000 0.57673(15) 0.0405(7) Uani 1 d S .
W2 W -0.95535(14) 0.42511(8) 0.42114(10) 0.0419(6) Uani 1 d . .
S1 S -0.7478(12) 0.5000 0.4248(10) 0.046(3) Uani 1 d S .
S2 S -0.9112(15) 0.5000 0.7173(10) 0.060(4) Uani 1 d S .
S3 S -1.1667(9) 0.3613(6) 0.4316(7) 0.057(3) Uani 1 d . .
N1 N -0.5979(50) 0.5000 0.6605(34) 0.087(16) Uiso 1 d SD .
H1A H -0.5579(50) 0.4592 0.6421(34) 0.104 Uiso 0.50 calc PR .
H1B H -0.5579(50) 0.5408 0.6421(34) 0.104 Uiso 0.50 calc PR .
N2 N -0.9094(36) 0.3348(22) 0.3201(25) 0.090(11) Uiso 1 d D .
H2A H -0.8722(36) 0.2960(22) 0.3587(25) 0.108 Uiso 1 calc R .
H2B H -0.9924(36) 0.3186(22) 0.2855(25) 0.108 Uiso 1 calc R .
C1 C -0.5615(62) 0.5000 0.7687(35) 0.116(26) Uiso 1 d SD .
H1B H -0.6012(62) 0.4557 0.7907(35) 0.140 Uiso 0.50 calc PR .
H1C H -0.6012(62) 0.5443 0.7907(35) 0.140 Uiso 0.50 calc PR .
C2 C -0.4062(61) 0.5000 0.8129(47) 0.111(25) Uiso 1 d SD .
H2B H -0.3707(61) 0.4561 0.7868(47) 0.133 Uiso 0.50 calc PR .
H2C H -0.3707(61) 0.5439 0.7868(47) 0.133 Uiso 0.50 calc PR .
C3 C -0.3386(81) 0.5000 0.9199(48) 0.130(30) Uiso 1 d SD .
H3A H -0.3764(81) 0.4563 0.9446(48) 0.156 Uiso 0.50 calc PR .
H3B H -0.3764(81) 0.5437 0.9446(48) 0.156 Uiso 0.50 calc PR .
C4 C -0.1875(85) 0.5000 0.9725(80) 0.263(66) Uiso 1 d SD .
H4A H -0.1775(85) 0.5000 1.0407(80) 0.394 Uiso 1 calc SR .
H4B H -0.1445(85) 0.5443 0.9550(80) 0.394 Uiso 0.50 calc PR .
H4C H -0.1445(85) 0.4557 0.9550(80) 0.394 Uiso 0.50 calc PR .
C5 C -0.8238(75) 0.3414(51) 0.2485(48) 0.255(43) Uiso 1 d D .
H5A H -0.7298(75) 0.3455(51) 0.2879(48) 0.306 Uiso 1 calc R .
H5B H -0.8467(75) 0.3907(51) 0.2193(48) 0.306 Uiso 1 calc R .
C6 C -0.8146(67) 0.2905(39) 0.1656(50) 0.169(28) Uiso 1 d D .
H6A H -0.8323(67) 0.3203(39) 0.1070(50) 0.203 Uiso 1 calc R .
H6B H -0.7216(67) 0.2708(39) 0.1780(50) 0.203 Uiso 1 calc R .
C7 C -0.9144(68) 0.2247(40) 0.1497(59) 0.216(38) Uiso 1 d D .
H7A H -1.0062(68) 0.2389(40) 0.1129(59) 0.259 Uiso 1 calc R .
H7B H -0.9183(68) 0.2006(40) 0.2095(59) 0.259 Uiso 1 calc R .
C8 C -0.8390(52) 0.1768(36) 0.0912(38) 0.146(23) Uiso 1 d D .
H8A H -0.8878(52) 0.1302(36) 0.0732(38) 0.219 Uiso 1 calc R .
H8B H -0.7475(52) 0.1662(36) 0.1295(38) 0.219 Uiso 1 calc R .
H8C H -0.8344(52) 0.2038(36) 0.0343(38) 0.219 Uiso 1 calc R .

loop_
_atom_type_symbol
_atom_type_radius_bond
C 0.68
H 0.23
N 0.68
S 1.02
W 1.37

loop_
_geom_angle_atom_site_label_1
_geom_angle_atom_site_label_2
_geom_angle_atom_site_label_3
_geom_angle
_geom_angle_site_symmetry_1
_geom_angle_site_symmetry_3
_geom_angle_publ_flag
N1 W1 S2 95.6(13) . . ?
N1 W1 S1 90.5(13) . . ?
S2 W1 S1 173.9(4) . . ?
N1 W1 S3 94.1(2) . 2_356 ?
S2 W1 S3 90.3(2) . 2_356 ?
S1 W1 S3 89.3(2) . 2_356 ?
N1 W1 S3 94.1(2) . 5_366 ?
S2 W1 S3 90.3(2) . 5_366 ?
S1 W1 S3 89.3(2) . 5_366 ?
S3 W1 S3 171.8(5) 2_356 5_366 ?
N1 W1 W2 137.1(8) . 2_356 ?
S2 W1 W2 57.9(3) . 2_356 ?
S1 W1 W2 117.1(3) . 2_356 ?
S3 W1 W2 57.0(2) 2_356 2_356 ?
S3 W1 W2 116.8(2) 5_366 2_356 ?
N1 W1 W2 137.1(8) . 5_366 ?
S2 W1 W2 57.9(3) . 5_366 ?
S1 W1 W2 117.1(3) . 5_366 ?
S3 W1 W2 116.8(2) 2_356 5_366 ?
S3 W1 W2 57.0(2) 5_366 5_366 ?
W2 W1 W2 59.91(7) 2_356 5_366 ?
N1 W1 W2 133.2(9) . . ?
S2 W1 W2 117.6(3) . . ?
S1 W1 W2 57.4(2) . . ?
S3 W1 W2 56.5(2) 2_356 . ?
S3 W1 W2 116.3(2) 5_366 . ?
W2 W1 W2 59.80(7) 2_356 . ?
W2 W1 W2 89.70(7) 5_366 . ?
N1 W1 W2 133.2(9) . 6_565 ?
S2 W1 W2 117.6(3) . 6_565 ?
S1 W1 W2 57.4(2) . 6_565 ?
S3 W1 W2 116.3(2) 2_356 6_565 ?
S3 W1 W2 56.5(2) 5_366 6_565 ?
W2 W1 W2 89.70(7) 2_356 6_565 ?
W2 W1 W2 59.80(7) 5_366 6_565 ?
W2 W1 W2 59.81(7) . 6_565 ?
N2 W2 S3 95.1(9) . 2_356 ?
N2 W2 S3 92.3(10) . . ?
S3 W2 S3 88.9(4) 2_356 . ?
N2 W2 S1 94.5(9) . . ?
S3 W2 S1 89.9(4) 2_356 . ?
S3 W2 S1 173.2(3) . . ?
N2 W2 S2 91.2(9) . 5_366 ?
S3 W2 S2 173.6(3) 2_356 5_366 ?
S3 W2 S2 89.9(4) . 5_366 ?
S1 W2 S2 90.5(4) . 5_366 ?
N2 W2 W2 135.6(9) . 2_356 ?
S3 W2 W2 57.4(2) 2_356 2_356 ?
S3 W2 W2 56.8(2) . 2_356 ?
S1 W2 W2 117.2(3) . 2_356 ?
S2 W2 W2 117.0(3) 5_366 2_356 ?
N2 W2 W2 134.3(9) . 6_565 ?
S3 W2 W2 117.7(3) 2_356 6_565 ?
S3 W2 W2 117.5(2) . 6_565 ?
S1 W2 W2 57.44(15) . 6_565 ?
S2 W2 W2 57.6(2) 5_366 6_565 ?
W2 W2 W2 90.0 2_356 6_565 ?
N2 W2 W1 132.5(9) . 5_366 ?
S3 W2 W1 117.6(2) 2_356 5_366 ?
S3 W2 W1 57.5(2) . 5_366 ?
S1 W2 W1 117.5(2) . 5_366 ?
S2 W2 W1 56.8(3) 5_366 5_366 ?
W2 W2 W1 60.18(6) 2_356 5_366 ?
W2 W2 W1 60.04(4) 6_565 5_366 ?
N2 W2 W1 137.2(9) . . ?
S3 W2 W1 57.6(3) 2_356 . ?
S3 W2 W1 116.8(2) . . ?
S1 W2 W1 57.2(3) . . ?
S2 W2 W1 117.6(2) 5_366 . ?
W2 W2 W1 60.03(6) 2_356 . ?
W2 W2 W1 60.09(4) 6_565 . ?
W1 W2 W1 90.30(7) 5_366 . ?
W1 S1 W2 65.4(3) . . ?
W1 S1 W2 65.4(3) . 6_565 ?
W2 S1 W2 65.1(3) . 6_565 ?
W1 S2 W2 65.3(3) . 2_356 ?
W1 S2 W2 65.3(3) . 5_366 ?
W2 S2 W2 64.8(4) 2_356 5_366 ?
W2 S3 W2 65.8(2) 2_356 . ?
W2 S3 W1 65.8(2) 2_356 5_366 ?
W2 S3 W1 65.5(2) . 5_366 ?
C1 N1 W1 120.0(37) . . ?
C5 N2 W2 128.7(40) . . ?
N1 C1 C2 112.1(50) . . ?
C3 C2 C1 124.3(61) . . ?
C2 C3 C4 129.5(80) . . ?
N2 C5 C6 130.8(61) . . ?
C7 C6 C5 113.6(59) . . ?
C6 C7 C8 96.0(48) . . ?

loop_
_geom_bond_atom_site_label_1
_geom_bond_atom_site_label_2
_geom_bond_distance
_geom_bond_site_symmetry_2
_geom_bond_publ_flag
W1 N1 2.22(5) . ?
W1 S2 2.446(14) . ?
W1 S1 2.459(13) . ?
W1 S3 2.461(10) 2_356 ?
W1 S3 2.461(10) 5_366 ?
W1 W2 2.655(2) 2_356 ?
W1 W2 2.655(2) 5_366 ?
W1 W2 2.659(2) . ?
W1 W2 2.659(2) 6_565 ?
W2 N2 2.29(4) . ?
W2 S3 2.430(10) 2_356 ?
W2 S3 2.447(9) . ?
W2 S1 2.463(10) . ?
W2 S2 2.474(12) 5_366 ?
W2 W2 2.648(3) 2_356 ?
W2 W2 2.651(3) 6_565 ?
W2 W1 2.655(2) 5_366 ?
S1 W2 2.463(10) 6_565 ?
S2 W2 2.474(12) 2_356 ?
S2 W2 2.474(12) 5_366 ?
S3 W2 2.430(10) 2_356 ?
S3 W1 2.461(10) 5_366 ?
N1 C1 1.50(2) . ?
N2 C5 1.51(2) . ?
C1 C2 1.53(3) . ?
C2 C3 1.51(3) . ?
C3 C4 1.51(3) . ?
C5 C6 1.52(3) . ?
C6 C7 1.51(3) . ?
C7 C8 1.53(3) . ?
